data_2015580
loop_
_publ_author_name
'Cobo, Debora'
'Quiroga, Jairo'
'Torre, Jos\'e M. de la'
'Cobo, Justo'
'Low, John N.'
'Glidewell, Christopher'

_publ_section_title
;
 Three substituted (<i>E</i>)-3-aryl-2-(thienyl)acrylonitriles:
 isolated molecules, simple hydrogen-bonded chains and hydrogen-bonded
 sheets
;
_journal_coeditor_code SK3037
_journal_issue 9
_journal_name_full 'Acta Crystallographica Section C'
_journal_page_first o550
_journal_page_last o553
_journal_paper_doi 10.1107/S0108270106026874
_journal_volume 62
_journal_year 2006
_chemical_formula_iupac 'C13 H9 N S'
_chemical_formula_moiety 'C13 H9 N S'
_chemical_formula_sum 'C13 H9 N S'
_chemical_formula_weight 211.27
_chemical_name_systematic
;
(E)-3-phenyl-2-(3-thienyl)acrylonitrile
;
_space_group_IT_number 14
_symmetry_cell_setting monoclinic
_symmetry_space_group_name_Hall '-P 2ybc'
_symmetry_space_group_name_H-M 'P 1 21/c 1'
_atom_sites_solution_hydrogens geom
_atom_sites_solution_primary direct
_atom_sites_solution_secondary difmap
_cell_angle_alpha 90.00
_cell_angle_beta 103.129(7)
_cell_angle_gamma 90.00
_cell_formula_units_Z 4
_cell_length_a 9.6280(11)
_cell_length_b 5.7190(3)
_cell_length_c 19.247(2)
_cell_measurement_reflns_used 2368
_cell_measurement_temperature 120(2)
_cell_measurement_theta_max 27.48
_cell_measurement_theta_min 5.29
_cell_volume 1032.09(17)
_computing_cell_refinement 'DIRAX/LSQ (Duisenberg <i>et al.</i>,  2000)'
_computing_data_collection 'COLLECT (Nonius, 1999)'
_computing_data_reduction 'EvalCCD (Duisenberg <i>et al.</i>,  2003)'
_computing_molecular_graphics 'PLATON (Spek, 2003)'
_computing_publication_material 'SHELXL97 and PRPKAPPA (Ferguson, 1999)'
_computing_structure_refinement 'OSCAIL (McArdle, 2003) and SHELXL97 (Sheldrick, 1997)'
_computing_structure_solution 'SIR2004 (Burla <i>et al.</i>,  2005)'
_diffrn_ambient_temperature 120(2)
_diffrn_measured_fraction_theta_full 0.992
_diffrn_measured_fraction_theta_max 0.992
_diffrn_measurement_device_type 'Bruker Nonius KappaCCD area-detector'
_diffrn_measurement_method '\f and \w'
_diffrn_radiation_source 'Bruker Nonius FR591 rotating anode'
_diffrn_radiation_type 'Mo K\a'
_diffrn_radiation_wavelength 0.71073
_diffrn_reflns_av_R_equivalents 0.0360
_diffrn_reflns_av_sigmaI/netI 0.0206
_diffrn_reflns_limit_h_max 12
_diffrn_reflns_limit_h_min -12
_diffrn_reflns_limit_k_max 7
_diffrn_reflns_limit_k_min -7
_diffrn_reflns_limit_l_max 25
_diffrn_reflns_limit_l_min -24
_diffrn_reflns_number 24963
_diffrn_reflns_theta_full 27.48
_diffrn_reflns_theta_max 27.48
_diffrn_reflns_theta_min 5.29
_diffrn_standards_decay_% 0
_exptl_absorpt_coefficient_mu 0.274
_exptl_absorpt_correction_T_max 0.947
_exptl_absorpt_correction_T_min 0.878
_exptl_absorpt_correction_type multi-scan
_exptl_absorpt_process_details '[SADABS (Sheldrick, 2003) and EvalCCD (Duisenberg <i>et al.</i>,  2003)]'
_exptl_crystal_colour yellow
_exptl_crystal_density_diffrn 1.360
_exptl_crystal_density_method 'not measured'
_exptl_crystal_description block
_exptl_crystal_F_000 440
_exptl_crystal_size_max 0.49
_exptl_crystal_size_mid 0.31
_exptl_crystal_size_min 0.20
_refine_diff_density_max 0.572
_refine_diff_density_min -0.671
_refine_ls_extinction_method none
_refine_ls_goodness_of_fit_ref 1.073
_refine_ls_hydrogen_treatment constr
_refine_ls_matrix_type full
_refine_ls_number_parameters 136
_refine_ls_number_reflns 2368
_refine_ls_number_restraints 0
_refine_ls_restrained_S_all 1.073
_refine_ls_R_factor_all 0.0887
_refine_ls_R_factor_gt 0.0665
_refine_ls_shift/su_max 0.000
_refine_ls_shift/su_mean 0.000
_refine_ls_structure_factor_coef Fsqd
_refine_ls_weighting_details 'w = 1/[\s^2^(Fo^2^)+(0.1146P)^2^+1.443P] where P=(Fo^2^+2Fc^2^)/3'
_refine_ls_weighting_scheme calc
_refine_ls_wR_factor_gt 0.1777
_refine_ls_wR_factor_ref 0.2062
_reflns_number_gt 1788
_reflns_number_total 2368
_reflns_threshold_expression I>2\s(I)
_cod_data_source_file sk3037.cif
_cod_data_source_block III
_cod_original_sg_symbol_H-M 'P 21/c'
_cod_database_code 2015580
_cod_database_fobs_code 2015580

loop_
_symmetry_equiv_pos_as_xyz
'x, y, z'
'-x, y+1/2, -z+1/2'
'-x, -y, -z'
'x, -y+1/2, z+1/2'

loop_
_atom_site_type_symbol
_atom_site_label
_atom_site_fract_x
_atom_site_fract_y
_atom_site_fract_z
_atom_site_U_iso_or_equiv
_atom_site_adp_type
_atom_site_calc_flag
_atom_site_refinement_flags
_atom_site_occupancy
S S1 0.18654(8) 0.46218(15) 0.47177(4) 0.0376(3) Uani d . 1
C C2 0.3419(3) 0.3547(5) 0.52137(15) 0.0319(6) Uani d . 1
C C3 0.3987(3) 0.4916(5) 0.57933(14) 0.0269(6) Uani d . 1
C C4 0.3108(3) 0.6931(5) 0.58268(14) 0.0283(6) Uani d . 1
C C5 0.1886(3) 0.7005(5) 0.52663(13) 0.0285(6) Uani d . 1
C C37 0.5316(3) 0.4330(5) 0.63047(14) 0.0259(6) Uani d . 1
C C371 0.5959(3) 0.2150(5) 0.61653(14) 0.0302(6) Uani d . 1
N N37 0.6417(3) 0.0398(4) 0.60331(14) 0.0381(6) Uani d . 1
C C17 0.5907(3) 0.5662(5) 0.68726(14) 0.0270(6) Uani d . 1
C C11 0.7234(3) 0.5391(4) 0.74236(13) 0.0243(5) Uani d . 1
C C12 0.8195(3) 0.3550(5) 0.74831(15) 0.0302(6) Uani d . 1
C C13 0.9417(3) 0.3504(5) 0.80161(15) 0.0314(6) Uani d . 1
C C14 0.9721(3) 0.5248(5) 0.85060(13) 0.0278(6) Uani d . 1
C C15 0.8791(3) 0.7136(5) 0.84729(14) 0.0279(6) Uani d . 1
C C16 0.7549(3) 0.7200(5) 0.79274(14) 0.0271(6) Uani d . 1
H H2 0.3849 0.2144 0.5102 0.038 Uiso calc R 1
H H4 0.3330 0.8087 0.6189 0.034 Uiso calc R 1
H H5 0.1177 0.8192 0.5200 0.034 Uiso calc R 1
H H17 0.5372 0.7018 0.6927 0.032 Uiso calc R 1
H H12 0.8004 0.2301 0.7150 0.036 Uiso calc R 1
H H13 1.0059 0.2230 0.8042 0.038 Uiso calc R 1
H H14 1.0569 0.5182 0.8872 0.033 Uiso calc R 1
H H15 0.8996 0.8359 0.8815 0.033 Uiso calc R 1
H H16 0.6912 0.8484 0.7898 0.032 Uiso calc R 1

loop_
_atom_site_aniso_label
_atom_site_aniso_U_11
_atom_site_aniso_U_22
_atom_site_aniso_U_33
_atom_site_aniso_U_12
_atom_site_aniso_U_13
_atom_site_aniso_U_23
S1 0.0342(4) 0.0468(5) 0.0295(4) -0.0054(3) 0.0021(3) -0.0012(3)
C2 0.0313(13) 0.0355(15) 0.0304(13) -0.0022(12) 0.0101(11) -0.0026(11)
C3 0.0229(12) 0.0362(14) 0.0229(12) -0.0037(10) 0.0078(10) 0.0043(10)
C4 0.0282(13) 0.0327(14) 0.0240(12) -0.0011(10) 0.0057(10) -0.0002(10)
C5 0.0311(13) 0.0344(14) 0.0215(12) -0.0061(11) 0.0090(10) -0.0027(10)
C37 0.0246(12) 0.0292(13) 0.0247(12) -0.0032(10) 0.0075(10) 0.0007(10)
C371 0.0295(13) 0.0306(14) 0.0304(13) -0.0038(11) 0.0068(11) -0.0034(11)
N37 0.0415(14) 0.0319(13) 0.0397(14) -0.0010(11) 0.0065(11) -0.0073(11)
C17 0.0254(12) 0.0290(13) 0.0283(13) -0.0003(10) 0.0098(10) -0.0022(10)
C11 0.0243(12) 0.0283(13) 0.0212(12) -0.0050(9) 0.0070(9) -0.0007(9)
C12 0.0332(14) 0.0268(13) 0.0320(13) 0.0003(11) 0.0103(11) -0.0051(11)
C13 0.0295(13) 0.0318(14) 0.0352(14) 0.0048(11) 0.0121(11) 0.0027(11)
C14 0.0192(11) 0.0433(16) 0.0195(11) -0.0022(10) 0.0016(9) 0.0050(10)
C15 0.0304(13) 0.0304(13) 0.0231(12) -0.0042(10) 0.0067(10) -0.0059(10)
C16 0.0245(12) 0.0298(13) 0.0273(12) 0.0005(10) 0.0066(10) -0.0031(10)

loop_
_atom_type_symbol
_atom_type_description
_atom_type_scat_dispersion_real
_atom_type_scat_dispersion_imag
_atom_type_scat_source
C C 0.0033 0.0016 'International Tables Vol C Tables 4.2.6.8 and 6.1.1.4'
H H 0.0000 0.0000 'International Tables Vol C Tables 4.2.6.8 and 6.1.1.4'
N N 0.0061 0.0033 'International Tables Vol C Tables 4.2.6.8 and 6.1.1.4'
S S 0.1246 0.1234 'International Tables Vol C Tables 4.2.6.8 and 6.1.1.4'

loop_
_geom_angle_atom_site_label_1
_geom_angle_atom_site_label_2
_geom_angle_atom_site_label_3
_geom_angle
_geom_angle_publ_flag
C2 S1 C5 93.22(14) no
C3 C2 S1 112.9(2) no
C3 C2 H2 123.6 no
S1 C2 H2 123.6 no
C2 C3 C4 111.3(2) no
C2 C3 C37 122.9(3) no
C4 C3 C37 125.8(2) no
C5 C4 C3 112.9(2) no
C5 C4 H4 123.6 no
C3 C4 H4 123.6 no
C4 C5 S1 109.7(2) no
C4 C5 H5 125.1 no
S1 C5 H5 125.1 no
C17 C37 C371 121.2(3) no
C17 C37 C3 124.0(3) no
C371 C37 C3 114.7(2) no
N37 C371 C37 177.1(3) no
C37 C17 C11 131.5(3) no
C37 C17 H17 114.2 no
C11 C17 H17 114.2 no
C12 C11 C16 117.8(2) no
C12 C11 C17 126.3(2) no
C16 C11 C17 115.9(2) no
C13 C12 C11 121.2(2) no
C13 C12 H12 119.4 no
C11 C12 H12 119.4 no
C14 C13 C12 121.2(3) no
C14 C13 H13 119.4 no
C12 C13 H13 119.4 no
C13 C14 C15 120.1(2) no
C13 C14 H14 119.9 no
C15 C14 H14 119.9 no
C14 C15 C16 119.0(2) no
C14 C15 H15 120.5 no
C16 C15 H15 120.5 no
C15 C16 C11 120.8(2) no
C15 C16 H16 119.6 no
C11 C16 H16 119.6 no

loop_
_geom_bond_atom_site_label_1
_geom_bond_atom_site_label_2
_geom_bond_distance
_geom_bond_publ_flag
S1 C2 1.696(3) no
S1 C5 1.722(3) no
C2 C3 1.371(4) no
C2 H2 0.95 no
C3 C4 1.440(4) no
C3 C37 1.464(4) no
C4 C5 1.405(4) no
C4 H4 0.95 no
C5 H5 0.95 no
C37 C17 1.348(4) no
C37 C371 1.444(4) y
C371 N37 1.146(4) y
C17 C11 1.471(4) no
C17 H17 0.95 no
C11 C12 1.389(4) no
C11 C16 1.403(4) no
C12 C13 1.374(4) no
C12 H12 0.95 no
C13 C14 1.358(4) no
C13 H13 0.95 no
C14 C15 1.395(4) no
C14 H14 0.95 no
C15 C16 1.401(4) no
C15 H15 0.95 no
C16 H16 0.95 no

loop_
_geom_hbond_atom_site_label_D
_geom_hbond_atom_site_label_H
_geom_hbond_atom_site_label_A
_geom_hbond_site_symmetry_A
_geom_hbond_distance_DH
_geom_hbond_distance_HA
_geom_hbond_distance_DA
_geom_hbond_angle_DHA
_geom_hbond_publ_flag
C2 H2 N37 3_656 0.95 2.59 3.324(5) 135 y
C13 H13 Cg 2_746 0.95 2.86 3.566(4) 132 y

loop_
_geom_torsion_atom_site_label_1
_geom_torsion_atom_site_label_2
_geom_torsion_atom_site_label_3
_geom_torsion_atom_site_label_4
_geom_torsion
_geom_torsion_publ_flag
C5 S1 C2 C3 0.0(2) no
S1 C2 C3 C4 -0.2(3) no
S1 C2 C3 C37 179.25(19) no
C2 C3 C4 C5 0.4(3) no
C37 C3 C4 C5 -179.1(2) no
C3 C4 C5 S1 -0.4(3) no
C2 S1 C5 C4 0.2(2) no
C2 C3 C37 C17 179.0(3) y
C4 C3 C37 C17 -1.6(4) no
C2 C3 C37 C371 -2.0(4) no
C4 C3 C37 C371 177.3(2) no
C371 C37 C17 C11 2.9(4) no
C3 C37 C17 C11 -178.1(2) y
C37 C17 C11 C12 -1.7(5) y
C37 C17 C11 C16 177.4(3) no
C16 C11 C12 C13 -0.2(4) no
C17 C11 C12 C13 178.9(2) no
C11 C12 C13 C14 0.5(4) no
C12 C13 C14 C15 -0.3(4) no
C13 C14 C15 C16 -0.2(4) no
C14 C15 C16 C11 0.5(4) no
C12 C11 C16 C15 -0.3(4) no
C17 C11 C16 C15 -179.5(2) no

loop_
_cod_related_entry_id
_cod_related_entry_database
_cod_related_entry_code
1 ChemSpider 30654049
